data_1575356
loop_
_publ_author_name
'Singh, Ashi'
'Avinash, Kiran'
'Pradhan, Amit Kumar'
'Prajapati, Aditya Kumar'
'Edwards, Alison J.'
'Thomas, Sajesh P.'

_publ_section_title
;
 Weak yet directional: supramolecular interactions of thiols unravelled by
 quantum crystallography.
;
_journal_issue 35
_journal_name_full 'Chemical science'
_journal_page_first 16016
_journal_page_last 16026
_journal_paper_doi 10.1039/d5sc04450b
_journal_volume 16
_journal_year 2025
_chemical_absolute_configuration unk
_chemical_formula_moiety 'C3 H7 N O2 S'
_chemical_formula_sum 'C3 H7 N O2 S'
_chemical_formula_weight 121.161
_space_group_crystal_system orthorhombic
_space_group_IT_number 19
_space_group_name_Hall 'P 2ac 2ab'
_space_group_name_H-M_alt 'P 21 21 21'
_symmetry_Int_Tables_number 19
_atom_sites_solution_primary dual
_audit_creation_date 2023-06-20
_audit_creation_method
;
Olex2 1.5
(compiled 2023.03.06 svn.rbb2c1857 for OlexSys, GUI svn.r6748)
;
_audit_update_record
;
2025-06-03 deposited with the CCDC.	2025-08-06 downloaded from the CCDC.
;
_cell_angle_alpha 90
_cell_angle_beta 90
_cell_angle_gamma 90
_cell_formula_units_Z 4
_cell_length_a 5.4128(4)
_cell_length_b 8.1470(7)
_cell_length_c 11.9744(11)
_cell_measurement_reflns_used 8160
_cell_measurement_temperature 100(2)
_cell_measurement_theta_max 33.27
_cell_measurement_theta_min 3.02
_cell_volume 528.05(8)
_computing_cell_refinement 'SAINT V8.40B (?, 2016)'
_computing_data_reduction 'SAINT V8.40B (?, 2016)'
_computing_molecular_graphics 'Olex2 1.5 (Dolomanov et al., 2009)'
_computing_publication_material 'Olex2 1.5 (Dolomanov et al., 2009)'
_computing_structure_refinement 'olex2.refine 1.5 (Bourhis et al., 2015)'
_computing_structure_solution 'SHELXT 2014/5 (Sheldrick, 2014)'
_diffrn_ambient_temperature 100(2)
_diffrn_measured_fraction_theta_full 0.9983
_diffrn_measured_fraction_theta_max 0.9983
_diffrn_measurement_device_type 'Bruker D8 Quest'
_diffrn_measurement_method '\f and \w scans'
_diffrn_radiation_type 'Mo K\a'
_diffrn_radiation_wavelength 0.71073
_diffrn_reflns_av_R_equivalents 0.0373
_diffrn_reflns_av_unetI/netI 0.0238
_diffrn_reflns_Laue_measured_fraction_full 0.9983
_diffrn_reflns_Laue_measured_fraction_max 0.9983
_diffrn_reflns_limit_h_max 8
_diffrn_reflns_limit_h_min -8
_diffrn_reflns_limit_k_max 12
_diffrn_reflns_limit_k_min -12
_diffrn_reflns_limit_l_max 16
_diffrn_reflns_limit_l_min -18
_diffrn_reflns_number 9913
_diffrn_reflns_point_group_measured_fraction_full 0.9896
_diffrn_reflns_point_group_measured_fraction_max 0.9917
_diffrn_reflns_theta_full 25.2417
_diffrn_reflns_theta_max 33.27
_diffrn_reflns_theta_min 3.02
_diffrn_source_current 1.4
_diffrn_source_power 0.07
_diffrn_source_voltage 50.0
_diffrn_standards_number 0
_exptl_absorpt_coefficient_mu 0.497
_exptl_absorpt_correction_T_max 0.914
_exptl_absorpt_correction_T_min 0.873
_exptl_absorpt_correction_type none
_exptl_absorpt_process_details
;
SADABS-2016/2 (Bruker,2016/2) was used for absorption correction.
wR2(int) was 0.0786 before and 0.0419 after correction.
The Ratio of minimum to maximum transmission is 0.8563.
The \l/2 correction factor is Not present.
;
_exptl_crystal_colour 'clear light colorless'
_exptl_crystal_colour_lustre clear
_exptl_crystal_colour_modifier light
_exptl_crystal_colour_primary colorless
_exptl_crystal_density_diffrn 1.524
_exptl_crystal_description block
_exptl_crystal_F_000 256
_exptl_crystal_size_max 0.319
_exptl_crystal_size_mid 0.228
_exptl_crystal_size_min 0.182
_refine_diff_density_max 0.1250
_refine_diff_density_min -0.1715
_refine_diff_density_rms 0.0306
_refine_ls_abs_structure_details 'Hooft, R.W.W., Straver, L.H., Spek, A.L. (2010). J. Appl. Cryst., 43, 665-668.'
_refine_ls_abs_structure_Flack -0.01(2)
_refine_ls_d_res_high 0.6478
_refine_ls_d_res_low 6.7358
_refine_ls_goodness_of_fit_ref 1.1299
_refine_ls_hydrogen_treatment refall
_refine_ls_matrix_type full
_refine_ls_number_constraints 0
_refine_ls_number_parameters 127
_refine_ls_number_reflns 2019
_refine_ls_number_restraints 0
_refine_ls_restrained_S_all 1.1299
_refine_ls_R_factor_all 0.0142
_refine_ls_R_factor_gt 0.0138
_refine_ls_shift/su_max 0.0001
_refine_ls_shift/su_mean 0.0000
_refine_ls_structure_factor_coef Fsqd
_refine_ls_weighting_details 'w=1/[\s^2^(Fo^2^)+(0.0107P)^2^] where P=(Fo^2^+2Fc^2^)/3'
_refine_ls_weighting_scheme calc
_refine_ls_wR_factor_gt 0.0306
_refine_ls_wR_factor_ref 0.0307
_reflns_Friedel_coverage 0.982
_reflns_limit_h_max 8
_reflns_limit_h_min -8
_reflns_limit_k_max 12
_reflns_limit_k_min -12
_reflns_limit_l_max 18
_reflns_limit_l_min -18
_reflns_number_gt 1979
_reflns_number_total 2019
_reflns_threshold_expression I>=2u(I)
_cod_data_source_file d5sc04450b2.cif
_cod_data_source_block LCYS
_cod_depositor_comments 'Adding full bibliography for 1575356--1575368.cif.'
_cod_original_sg_symbol_Hall ' P 2ac 2ab'
_cod_database_code 1575356
_olex2_refinement_description
;
This dataset has been used to employ a quantum crystallographic
technique - Hirshfeld Atom Refinement (HAR) at B3LYP/def2TZVP level
of theory using NoSpherA2 module in Olex2.
;
_olex2_submission_special_instructions 'No special instructions were received'

loop_
_space_group_symop_id
_space_group_symop_operation_xyz
1 x,y,z
2 x+1/2,-y+1/2,-z
3 -x,y+1/2,-z+1/2
4 -x+1/2,-y,z+1/2

loop_
_atom_site_label
_atom_site_type_symbol
_atom_site_fract_x
_atom_site_fract_y
_atom_site_fract_z
_atom_site_U_iso_or_equiv
_atom_site_adp_type
_atom_site_occupancy
_atom_site_refinement_flags_posn
S1 S 0.61352(2) 0.585461(16) 0.477030(10) 0.01548(4) Uani 1.000000 .
H1 H 0.402(3) 0.655(2) 0.5057(11) 0.078(4) Uani 1.000000 .
O2 O 0.27032(8) 0.48822(5) 0.74097(3) 0.01860(8) Uani 1.000000 .
O1 O 0.29256(6) 0.28092(5) 0.61994(3) 0.01296(7) Uani 1.000000 .
N1 N 0.78460(8) 0.26350(5) 0.62513(4) 0.01072(7) Uani 1.000000 .
H1A H 0.739(2) 0.2556(12) 0.5415(7) 0.032(3) Uani 1.000000 .
H1B H 0.7373(19) 0.1562(11) 0.6663(8) 0.024(2) Uani 1.000000 .
H1C H 0.9766(15) 0.2685(10) 0.6298(9) 0.020(2) Uani 1.000000 .
C2 C 0.66776(8) 0.40934(7) 0.67740(3) 0.00993(8) Uani 1.000000 .
H2 H 0.7373(15) 0.4202(11) 0.7627(7) 0.0224(18) Uani 1.000000 .
C3 C 0.38605(9) 0.39125(6) 0.68016(3) 0.01013(8) Uani 1.000000 .
C1 C 0.74341(9) 0.56599(6) 0.61640(4) 0.01330(9) Uani 1.000000 .
H1D H 0.9400(15) 0.5701(11) 0.6062(8) 0.037(3) Uani 1.000000 .
H1E H 0.686(2) 0.6705(13) 0.6647(7) 0.038(2) Uani 1.000000 .

loop_
_atom_site_aniso_label
_atom_site_aniso_U_11
_atom_site_aniso_U_22
_atom_site_aniso_U_33
_atom_site_aniso_U_12
_atom_site_aniso_U_13
_atom_site_aniso_U_23
S1 0.02125(6) 0.01313(6) 0.01206(5) 0.00189(5) 0.00013(4) 0.00316(4)
H1 0.046(8) 0.113(10) 0.075(9) 0.005(8) 0.005(8) 0.001(10)
O2 0.01283(16) 0.02068(19) 0.02228(17) 0.00137(15) 0.00223(13) -0.01010(15)
O1 0.00849(13) 0.01561(17) 0.01478(14) -0.00163(13) 0.00049(11) -0.00458(12)
N1 0.00827(16) 0.01209(19) 0.01180(15) 0.00017(15) 0.00035(13) 0.00107(14)
H1A 0.053(7) 0.027(6) 0.016(5) -0.007(5) 0.000(4) -0.005(4)
H1B 0.026(5) 0.014(5) 0.030(5) 0.003(5) -0.003(5) 0.008(4)
H1C 0.012(4) 0.016(5) 0.031(5) -0.002(4) -0.010(4) -0.003(4)
C2 0.00846(17) 0.01225(19) 0.00907(15) -0.00138(16) -0.00079(12) 0.00021(15)
H2 0.018(4) 0.032(5) 0.017(4) 0.002(4) -0.013(3) -0.006(4)
C3 0.00845(16) 0.0117(2) 0.01022(16) -0.00020(16) 0.00037(13) -0.00123(14)
C1 0.0136(2) 0.0123(2) 0.01397(18) -0.00289(17) -0.00055(15) 0.00083(16)
H1D 0.016(5) 0.048(6) 0.048(6) -0.006(5) -0.000(4) 0.012(5)
H1E 0.054(6) 0.040(5) 0.020(4) -0.001(6) 0.012(5) -0.012(4)

loop_
_geom_angle_atom_site_label_1
_geom_angle_atom_site_label_2
_geom_angle_atom_site_label_3
_geom_angle
_geom_angle_site_symmetry_1
_geom_angle_site_symmetry_3
_geom_angle_publ_flag
C1 S1 H1 97.7(6) . . ?
H1B N1 H1A 110.5(7) . . ?
H1C N1 H1A 107.0(9) . . ?
H1C N1 H1B 104.7(7) . . ?
C2 N1 H1A 110.9(6) . . ?
C2 N1 H1B 111.7(6) . . ?
C2 N1 H1C 111.8(5) . . ?
H2 C2 N1 108.2(5) . . ?
C3 C2 N1 110.86(4) . . ?
C3 C2 H2 109.3(5) . . ?
C1 C2 N1 110.68(4) . . ?
C1 C2 H2 106.7(5) . . ?
C1 C2 C3 110.96(4) . . ?
O1 C3 O2 125.91(5) . . ?
C2 C3 O2 116.92(4) . . ?
C2 C3 O1 117.16(4) . . ?
C2 C1 S1 114.11(3) . . ?
H1D C1 S1 106.1(5) . . ?
H1D C1 C2 110.3(5) . . ?
H1E C1 S1 108.2(5) . . ?
H1E C1 C2 109.1(5) . . ?
H1E C1 H1D 109.0(8) . . ?

loop_
_geom_bond_atom_site_label_1
_geom_bond_atom_site_label_2
_geom_bond_distance
_geom_bond_site_symmetry_2
_geom_bond_publ_flag
S1 H1 1.322(15) . ?
S1 C1 1.8179(5) . ?
O2 C3 1.2437(6) . ?
O1 C3 1.2585(6) . ?
N1 H1A 1.033(9) . ?
N1 H1B 1.035(9) . ?
N1 H1C 1.042(8) . ?
N1 C2 1.4844(6) . ?
C2 H2 1.092(8) . ?
C2 C3 1.5323(6) . ?
C2 C1 1.5264(7) . ?
C1 H1D 1.071(8) . ?
C1 H1E 1.076(9) . ?

loop_
_geom_torsion_atom_site_label_1
_geom_torsion_atom_site_label_2
_geom_torsion_atom_site_label_3
_geom_torsion_atom_site_label_4
_geom_torsion
_geom_torsion_site_symmetry_1
_geom_torsion_site_symmetry_2
_geom_torsion_site_symmetry_3
_geom_torsion_site_symmetry_4
_geom_torsion_publ_flag
S1 C1 C2 N1 69.67(4) . . . . ?
S1 C1 C2 C3 -53.85(4) . . . . ?
O2 C3 C2 N1 166.07(4) . . . . ?
O2 C3 C2 C1 -70.51(5) . . . . ?
O1 C3 C2 N1 -14.63(5) . . . . ?
O1 C3 C2 C1 108.78(4) . . . . ?
